data_7222872
loop_
_publ_author_name
'Mueller, W.'
'Schaefer, H.'
'Weiss, A.'

_publ_section_title
;
 Zur Kenntnis der Phase Sr7 Li4 Si10
;
_journal_name_full
;
Zeitschrift fuer Naturforschung, Teil B. Anorganische Chemie, Organische 
Chemie (2,1947-32,1977)
;
_journal_page_first 650
_journal_page_last 650
_journal_volume 24
_journal_year 1969
_chemical_formula_sum 'Li0.5716 Si1.429 Sr1.0003'
_chemical_name_systematic '(Sr7 Li4 Si10)0.1429'
_space_group_IT_number 187
_symmetry_space_group_name_Hall 'P -6 2'
_symmetry_space_group_name_H-M 'P -6 m 2'
_cell_angle_alpha 90
_cell_angle_beta 90
_cell_angle_gamma 120
_cell_formula_units_Z 1
_cell_length_a 4.27
_cell_length_b 4.27
_cell_length_c 4.54
_cell_volume 71.687
_citation_journal_id_ASTM ZENBAX
_cod_data_source_file Mueller_ZENBAX_1969_1231.cif
_cod_data_source_block Li0.5716Si1.429Sr1.0003
_cod_original_cell_volume 71.6873
_cod_database_code 7222872

loop_
_symmetry_equiv_pos_as_xyz
x,y,z
-x+y,-x,-z
-y,x-y,z
x,y,-z
-x+y,-x,z
-y,x-y,-z
-y,-x,-z
-x+y,y,z
x,x-y,-z
-y,-x,z
-x+y,y,-z
x,x-y,z

loop_
_atom_site_label
_atom_site_type_symbol
_atom_site_fract_x
_atom_site_fract_y
_atom_site_fract_z
_atom_site_occupancy
_atom_site_U_iso_or_equiv
Li1 Li 0.6667 0.3333 0.5 0.57 0.0
Sr1 Sr 0 0 0 1 0.0
Si2 Si 0.6667 0.3333 0.5 0.43 0.0
Si1 Si 0.3333 0.6667 0.5 1 0.0
